data_7242093
loop_
_publ_author_name
'Renier, Olivier'
'Bousrez, Guillaume'
'Yang, Mei'
'H\"olter, Milena'
'Mallick, Bert'
'Smetana, Volodymyr'
'Mudring, Anja-Verena'

_publ_section_title
;
 Developing design tools for introducing and tuning structural order in
 ionic liquids
;
_journal_issue 8
_journal_name_full CrystEngComm
_journal_page_first 1785
_journal_page_last 1795
_journal_paper_doi 10.1039/D0CE01672A
_journal_volume 23
_journal_year 2021
_chemical_formula_sum 'C17 H33 Br N2'
_chemical_formula_weight 345.36
_space_group_crystal_system monoclinic
_space_group_IT_number 14
_space_group_name_Hall '-P 2ybc'
_space_group_name_H-M_alt 'P 1 21/c 1'
_atom_sites_solution_hydrogens geom
_audit_creation_method SHELXL-2016/6
_audit_update_record
;
2019-04-27 deposited with the CCDC.	2021-01-08 downloaded from the CCDC.
;
_cell_angle_alpha 90
_cell_angle_beta 91.870(2)
_cell_angle_gamma 90
_cell_formula_units_Z 4
_cell_length_a 22.4530(13)
_cell_length_b 8.5697(5)
_cell_length_c 10.2184(7)
_cell_measurement_reflns_used 24952
_cell_measurement_temperature 273(2)
_cell_measurement_theta_max 28.319
_cell_measurement_theta_min 2.544
_cell_volume 1965.1(2)
_computing_structure_refinement 'SHELXL-2016/6 (Sheldrick, 2016)'
_computing_structure_solution 'SHELXT 2014/5 (Sheldrick, 2014)'
_diffrn_ambient_temperature 273(2)
_diffrn_measured_fraction_theta_full 0.999
_diffrn_measured_fraction_theta_max 0.997
_diffrn_measurement_device_type 'Bruker Venture'
_diffrn_radiation_type MoK\a
_diffrn_radiation_wavelength 0.71073
_diffrn_reflns_av_R_equivalents 0.0674
_diffrn_reflns_av_unetI/netI 0.0604
_diffrn_reflns_Laue_measured_fraction_full 0.999
_diffrn_reflns_Laue_measured_fraction_max 0.997
_diffrn_reflns_limit_h_max 29
_diffrn_reflns_limit_h_min -29
_diffrn_reflns_limit_k_max 11
_diffrn_reflns_limit_k_min -11
_diffrn_reflns_limit_l_max 13
_diffrn_reflns_limit_l_min -13
_diffrn_reflns_number 24952
_diffrn_reflns_point_group_measured_fraction_full 0.999
_diffrn_reflns_point_group_measured_fraction_max 0.997
_diffrn_reflns_theta_full 25.242
_diffrn_reflns_theta_max 28.319
_diffrn_reflns_theta_min 2.544
_exptl_absorpt_coefficient_mu 2.087
_exptl_absorpt_correction_T_max 0.8
_exptl_absorpt_correction_T_min 0.6
_exptl_absorpt_correction_type empirical
_exptl_absorpt_process_details SADABS
_exptl_crystal_density_diffrn 1.167
_exptl_crystal_description 'thick plate'
_exptl_crystal_F_000 736
_exptl_crystal_size_max 1.0
_exptl_crystal_size_mid 0.8
_exptl_crystal_size_min 0.3
_refine_diff_density_max 0.624
_refine_diff_density_min -0.465
_refine_diff_density_rms 0.060
_refine_ls_extinction_method none
_refine_ls_goodness_of_fit_ref 1.020
_refine_ls_hydrogen_treatment constr
_refine_ls_matrix_type full
_refine_ls_number_parameters 184
_refine_ls_number_reflns 4880
_refine_ls_number_restraints 0
_refine_ls_restrained_S_all 1.020
_refine_ls_R_factor_all 0.1164
_refine_ls_R_factor_gt 0.0517
_refine_ls_shift/su_max 0.002
_refine_ls_shift/su_mean 0.000
_refine_ls_structure_factor_coef Fsqd
_refine_ls_weighting_details 'w=1/[\s^2^(Fo^2^)+(0.0537P)^2^+1.3379P] where P=(Fo^2^+2Fc^2^)/3'
_refine_ls_weighting_scheme calc
_refine_ls_wR_factor_gt 0.1123
_refine_ls_wR_factor_ref 0.1357
_reflns_Friedel_coverage 0.000
_reflns_number_gt 2756
_reflns_number_total 4880
_reflns_threshold_expression 'I > 2\s(I)'
_cod_data_source_file d0ce01672a2.cif
_cod_data_source_block mo_vsOliM3Hb_0ma
_cod_depositor_comments 'Adding full bibliography for 7242091--7242093.cif.'
_cod_original_sg_symbol_H-M 'P 21/c'
_cod_database_code 7242093
_shelx_shelxl_version_number 2016/6
_shelx_space_group_comment
;
The symmetry employed for this shelxl refinement is uniquely defined
by the following loop, which should always be used as a source of
symmetry information in preference to the above space-group names.
They are only intended as comments.
;

loop_
_space_group_symop_operation_xyz
'x, y, z'
'-x, y+1/2, -z+1/2'
'-x, -y, -z'
'x, -y-1/2, z-1/2'

loop_
_atom_site_label
_atom_site_type_symbol
_atom_site_fract_x
_atom_site_fract_y
_atom_site_fract_z
_atom_site_U_iso_or_equiv
_atom_site_adp_type
_atom_site_occupancy
_atom_site_site_symmetry_order
_atom_site_calc_flag
_atom_site_refinement_flags_posn
_atom_site_refinement_flags_adp
_atom_site_refinement_flags_occupancy
_atom_site_disorder_assembly
_atom_site_disorder_group
Br01 Br 0.88272(2) 0.44297(4) 1.24873(4) 0.06090(16) Uani 1 1 d . . . . .
N1 N 0.86887(11) 0.5310(3) 0.9022(3) 0.0489(7) Uani 1 1 d . . . . .
N2 N 0.94524(11) 0.6780(3) 0.9273(3) 0.0471(7) Uani 1 1 d . . . . .
C1 C 0.28916(18) 0.0864(6) 0.2022(5) 0.0866(15) Uani 1 1 d . . . . .
H14 H 0.290443 0.179947 0.150696 0.130 Uiso 1 1 calc R U . . .
H15 H 0.248428 0.059052 0.216552 0.130 Uiso 1 1 calc R U . . .
H1 H 0.308178 0.003097 0.156682 0.130 Uiso 1 1 calc R U . . .
C2 C 0.32127(16) 0.1133(6) 0.3322(4) 0.0689(11) Uani 1 1 d . . . . .
H12 H 0.319228 0.018768 0.384079 0.083 Uiso 1 1 calc R U . . .
H13 H 0.300911 0.195109 0.378833 0.083 Uiso 1 1 calc R U . . .
C3 C 0.38577(14) 0.1587(5) 0.3200(3) 0.0611(10) Uani 1 1 d . . . . .
H16 H 0.387615 0.251706 0.266147 0.073 Uiso 1 1 calc R U . . .
H17 H 0.406062 0.075829 0.274669 0.073 Uiso 1 1 calc R U . . .
C4 C 0.41898(15) 0.1899(5) 0.4482(4) 0.0654(11) Uani 1 1 d . . . . .
H18 H 0.398906 0.273268 0.493472 0.078 Uiso 1 1 calc R U . . .
H19 H 0.417157 0.097165 0.502269 0.078 Uiso 1 1 calc R U . . .
C5 C 0.48319(15) 0.2345(5) 0.4343(3) 0.0642(10) Uani 1 1 d . . . . .
H11 H 0.484935 0.327553 0.380543 0.077 Uiso 1 1 calc R U . . .
H20 H 0.503131 0.151418 0.388353 0.077 Uiso 1 1 calc R U . . .
C6 C 0.51706(15) 0.2651(6) 0.5625(3) 0.0661(11) Uani 1 1 d . . . . .
H22 H 0.497002 0.347670 0.608763 0.079 Uiso 1 1 calc R U . . .
H21 H 0.515577 0.171755 0.616072 0.079 Uiso 1 1 calc R U . . .
C7 C 0.58157(15) 0.3109(6) 0.5481(4) 0.0655(11) Uani 1 1 d . . . . .
H9 H 0.583153 0.405681 0.496515 0.079 Uiso 1 1 calc R U . . .
H10 H 0.601555 0.229398 0.500373 0.079 Uiso 1 1 calc R U . . .
C8 C 0.61493(14) 0.3373(5) 0.6772(4) 0.0629(10) Uani 1 1 d . . . . .
H23 H 0.594458 0.417548 0.725387 0.075 Uiso 1 1 calc R U . . .
H8 H 0.613664 0.241958 0.728180 0.075 Uiso 1 1 calc R U . . .
C9 C 0.67926(15) 0.3854(5) 0.6648(4) 0.0619(10) Uani 1 1 d . . . . .
H24 H 0.699394 0.307674 0.613253 0.074 Uiso 1 1 calc R U . . .
H25 H 0.680555 0.483521 0.617686 0.074 Uiso 1 1 calc R U . . .
C10 C 0.71266(15) 0.4040(5) 0.7946(4) 0.0610(10) Uani 1 1 d . . . . .
H26 H 0.691255 0.477279 0.848030 0.073 Uiso 1 1 calc R U . . .
H27 H 0.713236 0.304255 0.839559 0.073 Uiso 1 1 calc R U . . .
C11 C 0.77593(15) 0.4604(5) 0.7830(4) 0.0571(9) Uani 1 1 d . . . . .
H28 H 0.796433 0.393543 0.722481 0.069 Uiso 1 1 calc R U . . .
H7 H 0.775476 0.565292 0.747239 0.069 Uiso 1 1 calc R U . . .
C12 C 0.80933(16) 0.4609(5) 0.9118(4) 0.0711(12) Uani 1 1 d . . . . .
H29 H 0.786798 0.518994 0.974934 0.085 Uiso 1 1 calc R U . . .
H30 H 0.813412 0.354505 0.943358 0.085 Uiso 1 1 calc R U . . .
C13 C 0.88804(14) 0.6637(4) 0.9548(3) 0.0451(8) Uani 1 1 d . . . . .
C14 C 0.98454(18) 0.8081(4) 0.9659(4) 0.0752(12) Uani 1 1 d . . . . .
H3 H 0.967694 0.904256 0.933736 0.113 Uiso 1 1 calc R U . . .
H33 H 1.022990 0.792899 0.929469 0.113 Uiso 1 1 calc R U . . .
H2 H 0.988648 0.812278 1.059612 0.113 Uiso 1 1 calc R U . . .
C15 C 0.8537(2) 0.7771(5) 1.0303(4) 0.0755(12) Uani 1 1 d . . . . .
H4 H 0.880453 0.838645 1.084183 0.113 Uiso 1 1 calc R U . . .
H6 H 0.826548 0.722405 1.084656 0.113 Uiso 1 1 calc R U . . .
H5 H 0.831608 0.844214 0.971101 0.113 Uiso 1 1 calc R U . . .
C16 C 0.91450(16) 0.4604(4) 0.8405(4) 0.0556(9) Uani 1 1 d . . . . .
H32 H 0.912685 0.366103 0.795523 0.067 Uiso 1 1 calc R U . . .
C17 C 0.96234(15) 0.5518(4) 0.8567(4) 0.0539(9) Uani 1 1 d . . . . .
H31 H 1.000148 0.532948 0.825700 0.065 Uiso 1 1 calc R U . . .

loop_
_atom_site_aniso_label
_atom_site_aniso_U_11
_atom_site_aniso_U_22
_atom_site_aniso_U_33
_atom_site_aniso_U_23
_atom_site_aniso_U_13
_atom_site_aniso_U_12
Br01 0.0547(2) 0.0597(2) 0.0681(3) 0.0049(2) -0.00096(17) 0.00519(18)
N1 0.0405(14) 0.0628(19) 0.0430(16) -0.0004(14) -0.0031(12) -0.0125(13)
N2 0.0454(15) 0.0424(15) 0.0528(17) 0.0045(13) -0.0109(12) -0.0066(12)
C1 0.054(2) 0.124(4) 0.080(3) -0.005(3) -0.013(2) -0.022(2)
C2 0.0438(19) 0.100(3) 0.062(2) -0.001(2) 0.0005(17) -0.015(2)
C3 0.0430(18) 0.093(3) 0.047(2) -0.006(2) 0.0004(15) -0.0130(19)
C4 0.0440(19) 0.103(3) 0.049(2) -0.007(2) -0.0013(16) -0.013(2)
C5 0.0463(19) 0.099(3) 0.048(2) -0.007(2) -0.0024(16) -0.0149(19)
C6 0.0452(19) 0.105(3) 0.048(2) -0.006(2) -0.0028(16) -0.015(2)
C7 0.0440(19) 0.103(3) 0.049(2) -0.006(2) -0.0013(16) -0.013(2)
C8 0.0445(19) 0.091(3) 0.053(2) -0.007(2) -0.0057(16) -0.0166(19)
C9 0.0462(19) 0.092(3) 0.048(2) -0.001(2) -0.0010(16) -0.0160(19)
C10 0.0458(19) 0.086(3) 0.050(2) 0.0049(19) -0.0047(16) -0.0210(18)
C11 0.0431(18) 0.077(3) 0.051(2) -0.0017(19) -0.0022(15) -0.0140(17)
C12 0.048(2) 0.103(3) 0.062(2) 0.010(2) -0.0061(18) -0.031(2)
C13 0.0439(17) 0.0510(19) 0.0403(18) 0.0061(15) -0.0019(14) 0.0016(15)
C14 0.074(3) 0.055(2) 0.095(3) 0.005(2) -0.027(2) -0.025(2)
C15 0.082(3) 0.076(3) 0.069(3) -0.001(2) 0.007(2) 0.022(2)
C16 0.060(2) 0.055(2) 0.052(2) -0.0095(17) -0.0012(17) -0.0108(18)
C17 0.0445(18) 0.060(2) 0.057(2) -0.0047(18) -0.0018(16) 0.0040(17)

loop_
_atom_type_symbol
_atom_type_description
_atom_type_scat_dispersion_real
_atom_type_scat_dispersion_imag
_atom_type_scat_source
C C 0.0033 0.0016 'International Tables Vol C Tables 4.2.6.8 and 6.1.1.4'
H H 0.0000 0.0000 'International Tables Vol C Tables 4.2.6.8 and 6.1.1.4'
N N 0.0061 0.0033 'International Tables Vol C Tables 4.2.6.8 and 6.1.1.4'
Br Br -0.2901 2.4595 'International Tables Vol C Tables 4.2.6.8 and 6.1.1.4'

loop_
_geom_angle_atom_site_label_1
_geom_angle_atom_site_label_2
_geom_angle_atom_site_label_3
_geom_angle
_geom_angle_site_symmetry_1
_geom_angle_site_symmetry_3
_geom_angle_publ_flag
C13 N1 C16 109.2(3) . . ?
C13 N1 C12 127.4(3) . . ?
C16 N1 C12 123.3(3) . . ?
C13 N2 C17 109.2(3) . . ?
C13 N2 C14 126.2(3) . . ?
C17 N2 C14 124.6(3) . . ?
C2 C1 H14 109.5 . . ?
C2 C1 H15 109.5 . . ?
H14 C1 H15 109.5 . . ?
C2 C1 H1 109.5 . . ?
H14 C1 H1 109.5 . . ?
H15 C1 H1 109.5 . . ?
C1 C2 C3 113.5(3) . . ?
C1 C2 H12 108.9 . . ?
C3 C2 H12 108.9 . . ?
C1 C2 H13 108.9 . . ?
C3 C2 H13 108.9 . . ?
H12 C2 H13 107.7 . . ?
C2 C3 C4 115.0(3) . . ?
C2 C3 H16 108.5 . . ?
C4 C3 H16 108.5 . . ?
C2 C3 H17 108.5 . . ?
C4 C3 H17 108.5 . . ?
H16 C3 H17 107.5 . . ?
C5 C4 C3 114.3(3) . . ?
C5 C4 H18 108.7 . . ?
C3 C4 H18 108.7 . . ?
C5 C4 H19 108.7 . . ?
C3 C4 H19 108.7 . . ?
H18 C4 H19 107.6 . . ?
C4 C5 C6 114.7(3) . . ?
C4 C5 H11 108.6 . . ?
C6 C5 H11 108.6 . . ?
C4 C5 H20 108.6 . . ?
C6 C5 H20 108.6 . . ?
H11 C5 H20 107.6 . . ?
C7 C6 C5 114.5(3) . . ?
C7 C6 H22 108.6 . . ?
C5 C6 H22 108.6 . . ?
C7 C6 H21 108.6 . . ?
C5 C6 H21 108.6 . . ?
H22 C6 H21 107.6 . . ?
C6 C7 C8 113.7(3) . . ?
C6 C7 H9 108.8 . . ?
C8 C7 H9 108.8 . . ?
C6 C7 H10 108.8 . . ?
C8 C7 H10 108.8 . . ?
H9 C7 H10 107.7 . . ?
C9 C8 C7 114.5(3) . . ?
C9 C8 H23 108.6 . . ?
C7 C8 H23 108.6 . . ?
C9 C8 H8 108.6 . . ?
C7 C8 H8 108.6 . . ?
H23 C8 H8 107.6 . . ?
C10 C9 C8 113.8(3) . . ?
C10 C9 H24 108.8 . . ?
C8 C9 H24 108.8 . . ?
C10 C9 H25 108.8 . . ?
C8 C9 H25 108.8 . . ?
H24 C9 H25 107.7 . . ?
C11 C10 C9 114.0(3) . . ?
C11 C10 H26 108.8 . . ?
C9 C10 H26 108.8 . . ?
C11 C10 H27 108.8 . . ?
C9 C10 H27 108.8 . . ?
H26 C10 H27 107.7 . . ?
C12 C11 C10 112.2(3) . . ?
C12 C11 H28 109.2 . . ?
C10 C11 H28 109.2 . . ?
C12 C11 H7 109.2 . . ?
C10 C11 H7 109.2 . . ?
H28 C11 H7 107.9 . . ?
N1 C12 C11 111.9(3) . . ?
N1 C12 H29 109.2 . . ?
C11 C12 H29 109.2 . . ?
N1 C12 H30 109.2 . . ?
C11 C12 H30 109.2 . . ?
H29 C12 H30 107.9 . . ?
N1 C13 N2 107.3(3) . . ?
N1 C13 C15 127.6(3) . . ?
N2 C13 C15 125.1(3) . . ?
N2 C14 H3 109.5 . . ?
N2 C14 H33 109.5 . . ?
H3 C14 H33 109.5 . . ?
N2 C14 H2 109.5 . . ?
H3 C14 H2 109.5 . . ?
H33 C14 H2 109.5 . . ?
C13 C15 H4 109.5 . . ?
C13 C15 H6 109.5 . . ?
H4 C15 H6 109.5 . . ?
C13 C15 H5 109.5 . . ?
H4 C15 H5 109.5 . . ?
H6 C15 H5 109.5 . . ?
C17 C16 N1 107.2(3) . . ?
C17 C16 H32 126.4 . . ?
N1 C16 H32 126.4 . . ?
C16 C17 N2 107.0(3) . . ?
C16 C17 H31 126.5 . . ?
N2 C17 H31 126.5 . . ?

loop_
_geom_bond_atom_site_label_1
_geom_bond_atom_site_label_2
_geom_bond_distance
_geom_bond_site_symmetry_2
_geom_bond_publ_flag
N1 C13 1.324(4) . ?
N1 C16 1.362(5) . ?
N1 C12 1.472(4) . ?
N2 C13 1.329(4) . ?
N2 C17 1.362(4) . ?
N2 C14 1.468(4) . ?
C1 C2 1.509(5) . ?
C1 H14 0.9600 . ?
C1 H15 0.9600 . ?
C1 H1 0.9600 . ?
C2 C3 1.509(5) . ?
C2 H12 0.9700 . ?
C2 H13 0.9700 . ?
C3 C4 1.510(5) . ?
C3 H16 0.9700 . ?
C3 H17 0.9700 . ?
C4 C5 1.503(5) . ?
C4 H18 0.9700 . ?
C4 H19 0.9700 . ?
C5 C6 1.516(4) . ?
C5 H11 0.9700 . ?
C5 H20 0.9700 . ?
C6 C7 1.513(5) . ?
C6 H22 0.9700 . ?
C6 H21 0.9700 . ?
C7 C8 1.513(5) . ?
C7 H9 0.9700 . ?
C7 H10 0.9700 . ?
C8 C9 1.511(5) . ?
C8 H23 0.9700 . ?
C8 H8 0.9700 . ?
C9 C10 1.511(5) . ?
C9 H24 0.9700 . ?
C9 H25 0.9700 . ?
C10 C11 1.509(5) . ?
C10 H26 0.9700 . ?
C10 H27 0.9700 . ?
C11 C12 1.494(5) . ?
C11 H28 0.9700 . ?
C11 H7 0.9700 . ?
C12 H29 0.9700 . ?
C12 H30 0.9700 . ?
C13 C15 1.475(5) . ?
C14 H3 0.9600 . ?
C14 H33 0.9600 . ?
C14 H2 0.9600 . ?
C15 H4 0.9600 . ?
C15 H6 0.9600 . ?
C15 H5 0.9600 . ?
C16 C17 1.336(5) . ?
C16 H32 0.9300 . ?
C17 H31 0.9300 . ?

loop_
_geom_torsion_atom_site_label_1
_geom_torsion_atom_site_label_2
_geom_torsion_atom_site_label_3
_geom_torsion_atom_site_label_4
_geom_torsion
_geom_torsion_site_symmetry_1
_geom_torsion_site_symmetry_2
_geom_torsion_site_symmetry_3
_geom_torsion_site_symmetry_4
_geom_torsion_publ_flag
C1 C2 C3 C4 178.8(4) . . . . ?
C2 C3 C4 C5 179.8(4) . . . . ?
C3 C4 C5 C6 -179.6(4) . . . . ?
C4 C5 C6 C7 -179.6(4) . . . . ?
C5 C6 C7 C8 -178.7(4) . . . . ?
C6 C7 C8 C9 -179.2(4) . . . . ?
C7 C8 C9 C10 -177.3(4) . . . . ?
C8 C9 C10 C11 -176.8(4) . . . . ?
C9 C10 C11 C12 -173.9(4) . . . . ?
C13 N1 C12 C11 112.4(4) . . . . ?
C16 N1 C12 C11 -71.2(5) . . . . ?
C10 C11 C12 N1 -174.2(3) . . . . ?
C16 N1 C13 N2 -0.1(4) . . . . ?
C12 N1 C13 N2 176.8(3) . . . . ?
C16 N1 C13 C15 180.0(4) . . . . ?
C12 N1 C13 C15 -3.2(6) . . . . ?
C17 N2 C13 N1 -0.2(4) . . . . ?
C14 N2 C13 N1 179.7(3) . . . . ?
C17 N2 C13 C15 179.7(3) . . . . ?
C14 N2 C13 C15 -0.3(5) . . . . ?
C13 N1 C16 C17 0.3(4) . . . . ?
C12 N1 C16 C17 -176.6(3) . . . . ?
N1 C16 C17 N2 -0.5(4) . . . . ?
C13 N2 C17 C16 0.4(4) . . . . ?
C14 N2 C17 C16 -179.5(3) . . . . ?
